data_7710036
loop_
_publ_author_name
'Jiajaroen, Suwadee'
'Dungkeaw, Winya'
'Kielar, Filip'
'Sukwattanasinitt, Mongkol'
'Sahasithiwat, Somboon'
'Zenno, Hikaru'
'Hayami, Shinya'
'Azam, Mohammad'
'Al-Resayes, Saud I'
'Chainok, Kittipong'

_publ_section_title
;
 Four series of lanthanide coordination polymers based on the
 tetrabromobenzene-1,4-dicarboxylate ligand: structural diversity and
 multifunctional properties
;
_journal_name_full 'Dalton Transactions'
_journal_paper_doi 10.1039/D2DT00007E
_journal_year 2022
_chemical_formula_moiety 'C20 H16 Br8 N2 Nd2 O18'
_chemical_formula_sum 'C20 H16 Br8 N2 Nd2 O18'
_chemical_formula_weight 1500.11
_space_group_crystal_system triclinic
_space_group_IT_number 2
_space_group_name_Hall '-P 1'
_space_group_name_H-M_alt 'P -1'
_atom_sites_solution_hydrogens mixed
_audit_creation_date 2022-02-26
_audit_creation_method
;
Olex2 1.3
(compiled 2020.11.12 svn.r5f609507 for OlexSys, GUI svn.r6408)
;
_audit_update_record
;
2022-03-29 deposited with the CCDC.	2022-04-13 downloaded from the CCDC.
;
_cell_angle_alpha 77.419(4)
_cell_angle_beta 72.879(4)
_cell_angle_gamma 68.729(5)
_cell_formula_units_Z 2
_cell_length_a 10.3427(12)
_cell_length_b 12.6185(16)
_cell_length_c 16.2191(18)
_cell_measurement_reflns_used 9401
_cell_measurement_temperature 296
_cell_measurement_theta_max 28.29
_cell_measurement_theta_min 2.649
_cell_volume 1870.4(4)
_computing_cell_refinement 'SAINT V8.40B (Bruker, 2016)'
_computing_data_collection 'APEX3 (Bruker, 2016)'
_computing_data_reduction 'SAINT V8.40B (Bruker, 2016)'
_computing_molecular_graphics 'Olex2 1.3 (Dolomanov et al., 2009)'
_computing_publication_material 'Olex2 1.3 (Dolomanov et al., 2009)'
_computing_structure_refinement 'SHELXL (Sheldrick, 2015)'
_computing_structure_solution 'SHELXT 2018/2 (Sheldrick, 2018)'
_diffrn_ambient_temperature 296
_diffrn_detector 'Bruker PHOTON 200 area detector'
_diffrn_detector_area_resol_mean 7.39
_diffrn_detector_type 'PHOTON II area detector'
_diffrn_measured_fraction_theta_full 0.996
_diffrn_measured_fraction_theta_max 0.993
_diffrn_measurement_device 'four-circle KAPPA diffractometer'
_diffrn_measurement_device_type 'Bruker D8 QUEST CMOS'
_diffrn_measurement_method '\f and \w scans'
_diffrn_radiation_collimation '0.5 mm'
_diffrn_radiation_monochromator graphite
_diffrn_radiation_probe x-ray
_diffrn_radiation_type MoK\a
_diffrn_radiation_wavelength 0.71073
_diffrn_radiation_xray_symbol K-L~3~
_diffrn_reflns_av_R_equivalents 0.0722
_diffrn_reflns_av_unetI/netI 0.0351
_diffrn_reflns_Laue_measured_fraction_full 0.996
_diffrn_reflns_Laue_measured_fraction_max 0.993
_diffrn_reflns_limit_h_max 13
_diffrn_reflns_limit_h_min -13
_diffrn_reflns_limit_k_max 16
_diffrn_reflns_limit_k_min -16
_diffrn_reflns_limit_l_max 21
_diffrn_reflns_limit_l_min -21
_diffrn_reflns_number 92694
_diffrn_reflns_point_group_measured_fraction_full 0.996
_diffrn_reflns_point_group_measured_fraction_max 0.993
_diffrn_reflns_theta_full 25.242
_diffrn_reflns_theta_max 28.348
_diffrn_reflns_theta_min 2.649
_diffrn_source 'sealed x-ray tube'
_diffrn_source_current 30.0
_diffrn_source_power 1.5
_diffrn_source_target Mo
_diffrn_source_type Mo
_diffrn_source_voltage 50.0
_diffrn_standards_number 0
_exptl_absorpt_coefficient_mu 11.363
_exptl_absorpt_correction_T_max 0.7457
_exptl_absorpt_correction_T_min 0.2854
_exptl_absorpt_correction_type multi-scan
_exptl_absorpt_process_details
;
SADABS-2016/2 (Bruker,2016/2) was used for absorption correction.
wR2(int) was 0.1547 before and 0.0829 after correction.
The Ratio of minimum to maximum transmission is 0.3827.
The \l/2 correction factor is Not present.
;
_exptl_crystal_colour 'light violet'
_exptl_crystal_colour_modifier light
_exptl_crystal_colour_primary violet
_exptl_crystal_density_diffrn 2.664
_exptl_crystal_description plate
_exptl_crystal_F_000 1388
_exptl_crystal_size_max 0.22
_exptl_crystal_size_mid 0.18
_exptl_crystal_size_min 0.09
_refine_diff_density_max 1.605
_refine_diff_density_min -1.764
_refine_diff_density_rms 0.190
_refine_ls_extinction_method none
_refine_ls_goodness_of_fit_ref 1.039
_refine_ls_hydrogen_treatment mixed
_refine_ls_matrix_type full
_refine_ls_number_parameters 467
_refine_ls_number_reflns 9277
_refine_ls_number_restraints 186
_refine_ls_restrained_S_all 1.038
_refine_ls_R_factor_all 0.0467
_refine_ls_R_factor_gt 0.0358
_refine_ls_shift/su_max 0.001
_refine_ls_shift/su_mean 0.000
_refine_ls_structure_factor_coef Fsqd
_refine_ls_weighting_details 'w=1/[\s^2^(Fo^2^)+(0.0457P)^2^+7.7831P] where P=(Fo^2^+2Fc^2^)/3'
_refine_ls_weighting_scheme calc
_refine_ls_wR_factor_gt 0.0915
_refine_ls_wR_factor_ref 0.0967
_reflns_Friedel_coverage 0.000
_reflns_number_gt 7712
_reflns_number_total 9277
_reflns_threshold_expression 'I > 2\s(I)'
_cod_data_source_file d2dt00007e2.cif
_cod_data_source_block 11nd_r
_cod_database_code 7710036
_shelx_shelxl_version_number 2018/3
_shelx_space_group_comment
;
The symmetry employed for this shelxl refinement is uniquely defined
by the following loop, which should always be used as a source of
symmetry information in preference to the above space-group names.
They are only intended as comments.
;
_shelx_estimated_absorpt_t_max 0.428
_shelx_estimated_absorpt_t_min 0.189
_olex2_refinement_description
;
1. Fixed Uiso
 At 1.5 times of:
  All C(H,H,H) groups, All O(H) groups
2. Restrained distances
 O10-H10
 0.85 with sigma of 0.01
 O11-H11
 0.85 with sigma of 0.01
 O17-H17
 0.85 with sigma of 0.01
 O18-H18
 0.85 with sigma of 0.01
 C13-H10
 1.91069 with sigma of 0.02
 Nd1-H10
 3.026644 with sigma of 0.02
 C14-H11
 1.891164 with sigma of 0.02
 Nd1-H11
 3.009963 with sigma of 0.02
 C19-H17
 1.888197 with sigma of 0.02
 Nd2-H17
 2.985151 with sigma of 0.02
 C20-H18
 1.895701 with sigma of 0.02
 Nd2-H18
 3.02219 with sigma of 0.02
3. Restrained planarity
 Br1, Br1_$4, Br2_$4, Br2, C1, C1_$4, C2_$4, C2, C3, C3_$4, C4_$4, C4
 with sigma of 0.1
 Br3, Br3_$5, Br4_$5, Br4, C5, C5_$5, C6_$5, C6, C7, C7_$5, C8_$5, C8
 with sigma of 0.1
 Br7, Br7_$6, Br8, Br8_$6, C15, C15_$6, C16_$6, C16, C17, C17_$6, C18_$6, C18
 with sigma of 0.1
4. Uiso/Uaniso restraints and constraints
Uanis(C2) \\sim Ueq, Uanis(C3) \\sim Ueq, Uanis(Br1) \\sim Ueq, Uanis(C4) \\sim
Ueq, Uanis(Br2) \\sim Ueq: with sigma of 0.01 and sigma for terminal atoms of
0.02
Uanis(C6) \\sim Ueq, Uanis(C7) \\sim Ueq, Uanis(Br3) \\sim Ueq, Uanis(C8) \\sim
Ueq, Uanis(Br4) \\sim Ueq: with sigma of 0.01 and sigma for terminal atoms of
0.02
Uanis(C16) \\sim Ueq, Uanis(C17) \\sim Ueq, Uanis(Br7) \\sim Ueq, Uanis(C18)
\\sim Ueq, Uanis(Br8) \\sim Ueq: with sigma of 0.01 and sigma for terminal
atoms of 0.02
5. Rigid body (RIGU) restrains
 Br1, Br2, C2, C3, C4
 with sigma for 1-2 distances of 0.001 and sigma for 1-3 distances of 0.001
 Br3, Br4, C6, C7, C8
 with sigma for 1-2 distances of 0.001 and sigma for 1-3 distances of 0.001
 Br7, Br8, C16, C17, C18
 with sigma for 1-2 distances of 0.0001 and sigma for 1-3 distances of 0.0001
6.a Idealised Me refined as rotating group:
 C13(H13A,H13B,H13C), C14(H14A,H14B,H14C), C19(H19A,H19B,H19C), C20(H20A,H20B,
 H20C)
;
_olex2_submission_special_instructions 'No special instructions were received'

loop_
_space_group_symop_operation_xyz
'x, y, z'
'-x, -y, -z'

loop_
_atom_site_label
_atom_site_type_symbol
_atom_site_fract_x
_atom_site_fract_y
_atom_site_fract_z
_atom_site_U_iso_or_equiv
_atom_site_adp_type
_atom_site_occupancy
_atom_site_site_symmetry_order
_atom_site_calc_flag
_atom_site_refinement_flags_posn
_atom_site_refinement_flags_adp
_atom_site_refinement_flags_occupancy
_atom_site_disorder_assembly
_atom_site_disorder_group
Nd1 Nd 1.00705(3) 0.69286(2) 0.28718(2) 0.02140(7) Uani 1 1 d D . . . .
Nd2 Nd 0.48841(3) 0.81196(2) 0.21004(2) 0.02187(7) Uani 1 1 d D . . . .
Br1 Br 0.61941(7) 0.72310(5) 0.55843(4) 0.03643(13) Uani 1 1 d . U . . .
Br2 Br 0.45427(7) 0.90272(5) 0.70715(3) 0.03840(14) Uani 1 1 d . U . . .
Br3 Br 0.80146(7) 0.39124(6) 0.16909(4) 0.04359(16) Uani 1 1 d . U . . .
Br4 Br 0.99099(7) 0.24293(5) 0.00578(4) 0.04203(15) Uani 1 1 d . U . . .
Br5 Br 1.26716(7) 0.76235(5) 0.50824(4) 0.04205(15) Uani 1 1 d . . . . .
Br6 Br 1.10735(8) 0.89855(6) 0.68036(4) 0.05060(18) Uani 1 1 d . . . . .
Br7 Br 0.42426(7) 0.40139(5) 0.20621(3) 0.03748(14) Uani 1 1 d . U . . .
Br8 Br 0.61099(7) 0.22299(5) 0.05896(4) 0.03606(13) Uani 1 1 d . U . . .
O1 O 0.7757(4) 0.7901(4) 0.3619(3) 0.0366(9) Uani 1 1 d . . . . .
O2 O 0.5711(4) 0.8294(4) 0.3252(3) 0.0357(9) Uani 1 1 d . . . . .
O3 O 0.9087(5) 0.6384(4) 0.1945(3) 0.0391(9) Uani 1 1 d . . . . .
O4 O 0.7082(4) 0.6717(4) 0.1571(3) 0.0384(9) Uani 1 1 d . . . . .
O5 O 1.0806(5) 0.8266(4) 0.3261(3) 0.0416(10) Uani 1 1 d . . . . .
O6 O 1.2656(4) 0.8839(4) 0.3097(3) 0.0407(10) Uani 1 1 d . . . . .
O7 O 1.0203(4) 0.6294(4) 0.4506(3) 0.0391(9) Uani 1 1 d . . . . .
O8 O 1.2197(4) 0.5786(4) 0.3549(3) 0.0386(9) Uani 1 1 d . . . . .
O9 O 1.2150(5) 0.5235(4) 0.4916(3) 0.0465(11) Uani 1 1 d . . . . .
O10 O 0.9311(4) 0.8708(4) 0.1866(3) 0.0362(9) Uani 1 1 d D . . . .
H10 H 0.851(3) 0.890(4) 0.173(4) 0.054 Uiso 1 1 d D U . . .
O11 O 0.9836(7) 0.4987(5) 0.3472(3) 0.0571(14) Uani 1 1 d D . . . .
H11 H 0.939(9) 0.489(3) 0.400(2) 0.086 Uiso 1 1 d D U . . .
O12 O 0.3899(4) 0.7216(4) 0.1447(3) 0.0356(9) Uani 1 1 d . . . . .
O13 O 0.2092(4) 0.6548(3) 0.1664(2) 0.0328(8) Uani 1 1 d . . . . .
O14 O 0.6688(4) 0.9188(4) 0.1423(3) 0.0369(9) Uani 1 1 d . . . . .
O15 O 0.5908(4) 0.8800(4) 0.0462(3) 0.0379(9) Uani 1 1 d . . . . .
O16 O 0.7344(5) 0.9810(4) 0.0054(3) 0.0479(11) Uani 1 1 d . . . . .
O17 O 0.3511(6) 1.0097(5) 0.1506(3) 0.0618(15) Uani 1 1 d D . . . .
H17 H 0.355(9) 1.017(3) 0.0963(15) 0.093 Uiso 1 1 d D U . . .
O18 O 0.4765(4) 0.6354(4) 0.3117(3) 0.0380(9) Uani 1 1 d D . . . .
H18 H 0.399(3) 0.618(4) 0.328(4) 0.057 Uiso 1 1 d D U . . .
N1 N 1.1522(5) 0.5759(4) 0.4346(3) 0.0311(10) Uani 1 1 d . . . . .
N2 N 0.6663(5) 0.9280(4) 0.0627(3) 0.0324(10) Uani 1 1 d . . . . .
C1 C 0.6456(4) 0.8413(4) 0.3685(3) 0.0229(9) Uani 1 1 d . . . . .
C2 C 0.5700(4) 0.9231(4) 0.4372(3) 0.0198(8) Uani 1 1 d . U . . .
C3 C 0.5501(4) 0.8833(4) 0.5259(3) 0.0222(9) Uani 1 1 d . U . . .
C4 C 0.4819(4) 0.9585(4) 0.5871(3) 0.0222(9) Uani 1 1 d . U . . .
C5 C 0.8345(4) 0.6323(4) 0.1460(3) 0.0235(10) Uani 1 1 d . . . . .
C6 C 0.9202(4) 0.5637(4) 0.0702(3) 0.0213(9) Uani 1 1 d . U . . .
C7 C 0.9158(4) 0.4544(4) 0.0720(3) 0.0219(9) Uani 1 1 d . U . . .
C8 C 0.9950(4) 0.3914(4) 0.0024(3) 0.0238(9) Uani 1 1 d . U . . .
C9 C 1.1443(5) 0.8784(4) 0.3474(3) 0.0244(10) Uani 1 1 d . . . . .
C10 C 1.0691(5) 0.9416(4) 0.4262(3) 0.0227(9) Uani 1 1 d . . . . .
C11 C 1.1144(5) 0.8999(4) 0.5028(3) 0.0236(9) Uani 1 1 d . . . . .
C12 C 1.0450(5) 0.9570(4) 0.5767(3) 0.0242(10) Uani 1 1 d . . . . .
C13 C 1.0112(9) 0.9414(6) 0.1325(4) 0.0492(17) Uani 1 1 d D . . . .
H13A H 1.038885 0.924068 0.073837 0.074 Uiso 1 1 calc R U . . .
H13B H 1.094959 0.927502 0.152788 0.074 Uiso 1 1 calc R U . . .
H13C H 0.953772 1.020497 0.134489 0.074 Uiso 1 1 calc R U . . .
C14 C 1.0393(10) 0.3928(7) 0.3121(6) 0.067(2) Uani 1 1 d D . . . .
H14A H 1.080406 0.405328 0.250924 0.100 Uiso 1 1 calc R U . . .
H14B H 0.963717 0.361450 0.320983 0.100 Uiso 1 1 calc R U . . .
H14C H 1.111387 0.340146 0.340621 0.100 Uiso 1 1 calc R U . . .
C15 C 0.3334(4) 0.6575(4) 0.1311(3) 0.0226(9) Uani 1 1 d . . . . .
C16 C 0.4196(4) 0.5766(4) 0.0626(3) 0.0201(8) Uani 1 1 d . U . . .
C17 C 0.4680(4) 0.4577(4) 0.0869(3) 0.0220(8) Uani 1 1 d . U . . .
C18 C 0.5462(4) 0.3830(4) 0.0258(3) 0.0225(8) Uani 1 1 d . U . . .
C19 C 0.2610(9) 1.1141(7) 0.1831(6) 0.062(2) Uani 1 1 d D . . . .
H19A H 0.306186 1.172033 0.159371 0.093 Uiso 1 1 calc R U . . .
H19B H 0.243662 1.103563 0.245311 0.093 Uiso 1 1 calc R U . . .
H19C H 0.171884 1.137394 0.166516 0.093 Uiso 1 1 calc R U . . .
C20 C 0.5720(8) 0.5606(6) 0.3626(5) 0.0521(17) Uani 1 1 d D . . . .
H20A H 0.665868 0.566514 0.336958 0.078 Uiso 1 1 calc R U . . .
H20B H 0.574760 0.483224 0.364866 0.078 Uiso 1 1 calc R U . . .
H20C H 0.540088 0.581638 0.420445 0.078 Uiso 1 1 calc R U . . .

loop_
_atom_site_aniso_label
_atom_site_aniso_U_11
_atom_site_aniso_U_22
_atom_site_aniso_U_33
_atom_site_aniso_U_23
_atom_site_aniso_U_13
_atom_site_aniso_U_12
Nd1 0.01966(12) 0.02464(14) 0.01760(12) -0.00858(9) 0.00120(9) -0.00547(10)
Nd2 0.01976(12) 0.02614(14) 0.01866(12) -0.01040(10) -0.00031(9) -0.00514(10)
Br1 0.0501(3) 0.0197(2) 0.0277(3) -0.0030(2) -0.0066(2) 0.0004(2)
Br2 0.0589(4) 0.0314(3) 0.0146(2) -0.0015(2) -0.0052(2) -0.0062(3)
Br3 0.0561(4) 0.0407(3) 0.0304(3) -0.0124(2) 0.0166(3) -0.0280(3)
Br4 0.0614(4) 0.0267(3) 0.0359(3) -0.0140(2) 0.0085(3) -0.0217(3)
Br5 0.0398(3) 0.0340(3) 0.0370(3) -0.0142(2) -0.0105(2) 0.0127(2)
Br6 0.0574(4) 0.0517(4) 0.0291(3) -0.0146(3) -0.0206(3) 0.0119(3)
Br7 0.0512(3) 0.0310(3) 0.0161(2) -0.00109(19) 0.0050(2) -0.0080(3)
Br8 0.0501(3) 0.0189(2) 0.0293(3) -0.0035(2) -0.0014(2) -0.0058(2)
O1 0.0237(18) 0.046(2) 0.033(2) -0.0192(18) 0.0029(15) -0.0020(17)
O2 0.040(2) 0.044(2) 0.0294(19) -0.0141(17) -0.0106(17) -0.0139(19)
O3 0.046(2) 0.049(3) 0.030(2) -0.0151(18) -0.0065(18) -0.019(2)
O4 0.0235(19) 0.038(2) 0.043(2) -0.0189(19) 0.0066(16) -0.0010(17)
O5 0.054(3) 0.041(2) 0.038(2) -0.0159(19) -0.010(2) -0.018(2)
O6 0.028(2) 0.050(3) 0.034(2) -0.0173(19) 0.0096(16) -0.0073(19)
O7 0.031(2) 0.050(3) 0.029(2) -0.0089(18) -0.0014(16) -0.0066(19)
O8 0.030(2) 0.047(3) 0.031(2) -0.0096(18) 0.0006(16) -0.0064(18)
O9 0.059(3) 0.040(3) 0.040(2) 0.004(2) -0.024(2) -0.011(2)
O10 0.039(2) 0.038(2) 0.032(2) 0.0020(17) -0.0083(17) -0.0164(19)
O11 0.094(4) 0.058(3) 0.033(2) 0.002(2) -0.009(3) -0.049(3)
O12 0.038(2) 0.038(2) 0.037(2) -0.0219(18) -0.0086(17) -0.0099(18)
O13 0.0252(18) 0.037(2) 0.0286(19) -0.0125(16) 0.0080(15) -0.0083(16)
O14 0.042(2) 0.045(2) 0.031(2) -0.0079(18) -0.0059(17) -0.022(2)
O15 0.040(2) 0.045(2) 0.029(2) -0.0077(18) -0.0067(17) -0.014(2)
O16 0.054(3) 0.033(2) 0.042(2) 0.0035(19) 0.005(2) -0.015(2)
O17 0.063(3) 0.056(3) 0.032(2) -0.004(2) -0.008(2) 0.017(3)
O18 0.035(2) 0.042(2) 0.035(2) -0.0016(18) -0.0052(17) -0.0142(19)
N1 0.036(2) 0.026(2) 0.030(2) -0.0017(18) -0.0085(19) -0.008(2)
N2 0.033(2) 0.024(2) 0.029(2) -0.0062(18) 0.0017(19) -0.0017(19)
C1 0.029(2) 0.023(2) 0.014(2) -0.0053(17) 0.0000(18) -0.008(2)
C2 0.019(2) 0.022(2) 0.0157(15) -0.0059(15) -0.0019(14) -0.0026(17)
C3 0.023(2) 0.021(2) 0.0166(15) -0.0024(13) -0.0033(14) -0.0023(16)
C4 0.026(2) 0.022(2) 0.0134(16) -0.0010(14) -0.0015(15) -0.0043(17)
C5 0.031(3) 0.017(2) 0.020(2) -0.0080(18) 0.0013(19) -0.008(2)
C6 0.019(2) 0.0199(18) 0.022(2) -0.0090(16) -0.0007(17) -0.0032(16)
C7 0.022(2) 0.0206(18) 0.0195(18) -0.0074(15) 0.0027(16) -0.0065(16)
C8 0.027(2) 0.023(2) 0.0216(19) -0.0095(16) -0.0006(17) -0.0081(17)
C9 0.028(2) 0.022(2) 0.020(2) -0.0109(18) -0.0029(19) -0.002(2)
C10 0.022(2) 0.025(2) 0.022(2) -0.0126(19) 0.0000(18) -0.0058(19)
C11 0.021(2) 0.021(2) 0.025(2) -0.0101(19) -0.0037(18) -0.0004(19)
C12 0.020(2) 0.030(3) 0.020(2) -0.0092(19) -0.0022(18) -0.005(2)
C13 0.077(5) 0.050(4) 0.032(3) -0.001(3) -0.005(3) -0.042(4)
C14 0.082(6) 0.039(4) 0.081(6) -0.004(4) -0.025(5) -0.019(4)
C15 0.025(2) 0.023(2) 0.014(2) -0.0058(17) -0.0022(17) -0.0007(19)
C16 0.0212(17) 0.0208(11) 0.0164(15) -0.0045(8) 0.0023(10) -0.0086(7)
C17 0.0250(17) 0.0208(11) 0.0177(12) -0.0044(7) 0.0017(6) -0.0085(7)
C18 0.0263(17) 0.0205(13) 0.0172(11) -0.0040(7) 0.0007(8) -0.0072(7)
C19 0.053(4) 0.048(4) 0.072(5) -0.009(4) -0.005(4) -0.007(4)
C20 0.051(4) 0.047(4) 0.044(4) -0.001(3) -0.011(3) -0.002(3)

loop_
_atom_type_symbol
_atom_type_description
_atom_type_scat_dispersion_real
_atom_type_scat_dispersion_imag
_atom_type_scat_source
C C 0.0033 0.0016 'International Tables Vol C Tables 4.2.6.8 and 6.1.1.4'
H H 0.0000 0.0000 'International Tables Vol C Tables 4.2.6.8 and 6.1.1.4'
Br Br -0.2901 2.4595 'International Tables Vol C Tables 4.2.6.8 and 6.1.1.4'
N N 0.0061 0.0033 'International Tables Vol C Tables 4.2.6.8 and 6.1.1.4'
Nd Nd -0.1943 3.0179 'International Tables Vol C Tables 4.2.6.8 and 6.1.1.4'
O O 0.0106 0.0060 'International Tables Vol C Tables 4.2.6.8 and 6.1.1.4'

loop_
_geom_angle_atom_site_label_1
_geom_angle_atom_site_label_2
_geom_angle_atom_site_label_3
_geom_angle
_geom_angle_site_symmetry_1
_geom_angle_site_symmetry_3
_geom_angle_publ_flag
O1 Nd1 O3 89.74(15) . . ?
O1 Nd1 O7 77.47(14) . . ?
O1 Nd1 O8 126.15(13) . . ?
O1 Nd1 O10 76.30(15) . . ?
O1 Nd1 O11 93.79(18) . . ?
O1 Nd1 O13 156.49(15) . 1_655 ?
O3 Nd1 O7 133.67(15) . . ?
O3 Nd1 O8 130.07(15) . . ?
O3 Nd1 O10 76.09(15) . . ?
O3 Nd1 O11 71.26(16) . . ?
O3 Nd1 O13 80.73(14) . 1_655 ?
O5 Nd1 O1 86.54(15) . . ?
O5 Nd1 O3 151.05(16) . . ?
O5 Nd1 O7 73.28(15) . . ?
O5 Nd1 O8 73.14(15) . . ?
O5 Nd1 O10 75.13(15) . . ?
O5 Nd1 O11 137.62(16) . . ?
O5 Nd1 O13 91.47(15) . 1_655 ?
O8 Nd1 O7 49.19(12) . . ?
O10 Nd1 O7 139.72(14) . . ?
O10 Nd1 O8 139.06(14) . . ?
O10 Nd1 O11 145.90(16) . . ?
O11 Nd1 O7 65.53(15) . . ?
O11 Nd1 O8 72.75(17) . . ?
O13 Nd1 O7 124.29(13) 1_655 . ?
O13 Nd1 O8 75.13(13) 1_655 . ?
O13 Nd1 O10 80.55(14) 1_655 . ?
O13 Nd1 O11 103.26(16) 1_655 . ?
O2 Nd2 O4 91.49(15) . . ?
O2 Nd2 O6 80.42(15) . 1_455 ?
O2 Nd2 O14 73.94(14) . . ?
O2 Nd2 O15 123.15(14) . . ?
O2 Nd2 O17 108.29(17) . . ?
O2 Nd2 O18 77.13(14) . . ?
O4 Nd2 O6 155.24(16) . 1_455 ?
O4 Nd2 O14 73.89(15) . . ?
O4 Nd2 O15 71.16(15) . . ?
O4 Nd2 O17 134.95(16) . . ?
O4 Nd2 O18 76.23(15) . . ?
O6 Nd2 O14 124.95(15) 1_455 . ?
O6 Nd2 O15 132.57(15) 1_455 . ?
O6 Nd2 O17 69.63(16) 1_455 . ?
O6 Nd2 O18 79.16(15) 1_455 . ?
O12 Nd2 O2 152.59(15) . . ?
O12 Nd2 O4 84.87(15) . . ?
O12 Nd2 O6 91.62(15) . 1_455 ?
O12 Nd2 O14 130.15(14) . . ?
O12 Nd2 O15 81.30(14) . . ?
O12 Nd2 O17 93.06(18) . . ?
O12 Nd2 O18 75.62(15) . . ?
O14 Nd2 O15 49.38(13) . . ?
O17 Nd2 O14 73.56(18) . . ?
O17 Nd2 O15 64.08(15) . . ?
O18 Nd2 O14 137.32(14) . . ?
O18 Nd2 O15 141.36(14) . . ?
O18 Nd2 O17 146.52(17) . . ?
C1 O1 Nd1 153.8(3) . . ?
C1 O2 Nd2 163.1(3) . . ?
C5 O3 Nd1 166.7(4) . . ?
C5 O4 Nd2 150.9(4) . . ?
C9 O5 Nd1 166.9(4) . . ?
C9 O6 Nd2 149.3(4) . 1_655 ?
N1 O7 Nd1 95.6(3) . . ?
N1 O8 Nd1 98.2(3) . . ?
Nd1 O10 H10 119.9(15) . . ?
C13 O10 Nd1 129.8(4) . . ?
C13 O10 H10 109.4(15) . . ?
Nd1 O11 H11 118.1(15) . . ?
C14 O11 Nd1 132.7(5) . . ?
C14 O11 H11 109.1(15) . . ?
C15 O12 Nd2 163.5(4) . . ?
C15 O13 Nd1 148.3(3) . 1_455 ?
N2 O14 Nd2 98.5(3) . . ?
N2 O15 Nd2 94.9(3) . . ?
Nd2 O17 H17 113.8(14) . . ?
C19 O17 Nd2 137.6(5) . . ?
C19 O17 H17 108.5(14) . . ?
Nd2 O18 H18 120.2(15) . . ?
C20 O18 Nd2 130.6(4) . . ?
C20 O18 H18 108.3(15) . . ?
O7 N1 O8 116.9(4) . . ?
O9 N1 O7 122.7(5) . . ?
O9 N1 O8 120.4(5) . . ?
O15 N2 O14 117.1(4) . . ?
O16 N2 O14 121.2(5) . . ?
O16 N2 O15 121.7(5) . . ?
O1 C1 O2 125.7(5) . . ?
O1 C1 C2 117.1(4) . . ?
O2 C1 C2 117.1(4) . . ?
C3 C2 C1 121.6(4) . . ?
C3 C2 C4 117.8(4) . 2_676 ?
C4 C2 C1 120.6(4) 2_676 . ?
C2 C3 Br1 117.7(4) . . ?
C4 C3 Br1 121.5(3) . . ?
C4 C3 C2 120.8(4) . . ?
C2 C4 Br2 118.4(3) 2_676 . ?
C3 C4 Br2 120.2(4) . . ?
C3 C4 C2 121.4(4) . 2_676 ?
O3 C5 C6 114.6(4) . . ?
O4 C5 O3 125.9(5) . . ?
O4 C5 C6 119.4(4) . . ?
C7 C6 C5 120.6(4) . . ?
C7 C6 C8 118.4(4) . 2_765 ?
C8 C6 C5 121.0(4) 2_765 . ?
C6 C7 Br3 119.6(3) . . ?
C6 C7 C8 120.5(4) . . ?
C8 C7 Br3 119.9(4) . . ?
C6 C8 Br4 118.5(4) 2_765 . ?
C6 C8 C7 121.1(4) 2_765 . ?
C7 C8 Br4 120.4(4) . . ?
O5 C9 O6 126.0(5) . . ?
O5 C9 C10 117.7(5) . . ?
O6 C9 C10 116.3(4) . . ?
C11 C10 C9 120.1(4) . . ?
C11 C10 C12 118.7(4) . 2_776 ?
C12 C10 C9 121.2(4) 2_776 . ?
C10 C11 Br5 119.3(4) . . ?
C10 C11 C12 120.8(4) . . ?
C12 C11 Br5 119.9(4) . . ?
C10 C12 Br6 119.4(4) 2_776 . ?
C10 C12 C11 120.5(4) 2_776 . ?
C11 C12 Br6 120.1(4) . . ?
O10 C13 H13A 109.5 . . ?
O10 C13 H13B 109.5 . . ?
O10 C13 H13C 109.5 . . ?
H13A C13 H13B 109.5 . . ?
H13A C13 H13C 109.5 . . ?
H13B C13 H13C 109.5 . . ?
O11 C14 H14A 109.5 . . ?
O11 C14 H14B 109.5 . . ?
O11 C14 H14C 109.5 . . ?
H14A C14 H14B 109.5 . . ?
H14A C14 H14C 109.5 . . ?
H14B C14 H14C 109.5 . . ?
O12 C15 O13 126.4(5) . . ?
O12 C15 C16 117.8(3) . . ?
O13 C15 C16 115.8(4) . . ?
C17 C16 C15 120.5(4) . . ?
C18 C16 C15 121.9(4) 2_665 . ?
C18 C16 C17 117.6(4) 2_665 . ?
C16 C17 Br7 118.3(3) . . ?
C18 C17 Br7 120.4(4) . . ?
C18 C17 C16 121.3(4) . . ?
C16 C18 Br8 117.8(4) 2_665 . ?
C17 C18 Br8 121.1(3) . . ?
C17 C18 C16 121.1(4) . 2_665 ?
O17 C19 H19A 109.5 . . ?
O17 C19 H19B 109.5 . . ?
O17 C19 H19C 109.5 . . ?
H19A C19 H19B 109.5 . . ?
H19A C19 H19C 109.5 . . ?
H19B C19 H19C 109.5 . . ?
O18 C20 H20A 109.5 . . ?
O18 C20 H20B 109.5 . . ?
O18 C20 H20C 109.5 . . ?
H20A C20 H20B 109.5 . . ?
H20A C20 H20C 109.5 . . ?
H20B C20 H20C 109.5 . . ?

loop_
_geom_bond_atom_site_label_1
_geom_bond_atom_site_label_2
_geom_bond_distance
_geom_bond_site_symmetry_2
_geom_bond_publ_flag
Nd1 O1 2.347(4) . ?
Nd1 O3 2.372(4) . ?
Nd1 O5 2.347(4) . ?
Nd1 O7 2.626(4) . ?
Nd1 O8 2.561(4) . ?
Nd1 O10 2.490(4) . ?
Nd1 O11 2.503(5) . ?
Nd1 O13 2.390(3) 1_655 ?
Nd2 O2 2.351(4) . ?
Nd2 O4 2.373(4) . ?
Nd2 O6 2.382(4) 1_455 ?
Nd2 O12 2.338(4) . ?
Nd2 O14 2.546(4) . ?
Nd2 O15 2.632(4) . ?
Nd2 O17 2.522(5) . ?
Nd2 O18 2.486(4) . ?
Br1 C3 1.893(5) . ?
Br2 C4 1.895(4) . ?
Br3 C7 1.885(5) . ?
Br4 C8 1.878(5) . ?
Br5 C11 1.882(5) . ?
Br6 C12 1.882(5) . ?
Br7 C17 1.890(5) . ?
Br8 C18 1.890(5) . ?
O1 C1 1.247(5) . ?
O2 C1 1.248(5) . ?
O3 C5 1.281(5) . ?
O4 C5 1.189(5) . ?
O5 C9 1.234(6) . ?
O6 C9 1.243(6) . ?
O7 N1 1.258(6) . ?
O8 N1 1.275(6) . ?
O9 N1 1.220(6) . ?
O10 H10 0.856(9) . ?
O10 C13 1.420(7) . ?
O11 H11 0.852(9) . ?
O11 C14 1.421(9) . ?
O12 C15 1.241(5) . ?
O13 C15 1.252(5) . ?
O14 N2 1.278(6) . ?
O15 N2 1.259(6) . ?
O16 N2 1.223(6) . ?
O17 H17 0.854(9) . ?
O17 C19 1.416(9) . ?
O18 H18 0.855(9) . ?
O18 C20 1.419(8) . ?
C1 C2 1.523(6) . ?
C2 C3 1.396(6) . ?
C2 C4 1.401(7) 2_676 ?
C3 C4 1.377(7) . ?
C5 C6 1.519(6) . ?
C6 C7 1.391(7) . ?
C6 C8 1.392(7) 2_765 ?
C7 C8 1.396(6) . ?
C9 C10 1.512(6) . ?
C10 C11 1.385(7) . ?
C10 C12 1.394(7) 2_776 ?
C11 C12 1.401(7) . ?
C13 H13A 0.9600 . ?
C13 H13B 0.9600 . ?
C13 H13C 0.9600 . ?
C14 H14A 0.9600 . ?
C14 H14B 0.9600 . ?
C14 H14C 0.9600 . ?
C15 C16 1.524(6) . ?
C16 C17 1.404(7) . ?
C16 C18 1.398(6) 2_665 ?
C17 C18 1.381(7) . ?
C19 H19A 0.9600 . ?
C19 H19B 0.9600 . ?
C19 H19C 0.9600 . ?
C20 H20A 0.9600 . ?
C20 H20B 0.9600 . ?
C20 H20C 0.9600 . ?

loop_
_geom_hbond_atom_site_label_D
_geom_hbond_atom_site_label_H
_geom_hbond_atom_site_label_A
_geom_hbond_distance_DH
_geom_hbond_distance_HA
_geom_hbond_distance_DA
_geom_hbond_angle_DHA
_geom_hbond_site_symmetry_A
_geom_hbond_publ_flag
O10 H10 O14 0.856(9) 1.976(13) 2.830(6) 175(5) . yes
O11 H11 O9 0.852(9) 2.01(3) 2.841(7) 163(9) 2_766 yes
O17 H17 O15 0.854(9) 2.41(5) 3.167(6) 148(8) 2_675 yes
O17 H17 O16 0.854(9) 2.11(5) 2.882(7) 150(9) 2_675 yes
O18 H18 O8 0.855(9) 1.998(11) 2.850(6) 175(6) 1_455 yes

loop_
_geom_torsion_atom_site_label_1
_geom_torsion_atom_site_label_2
_geom_torsion_atom_site_label_3
_geom_torsion_atom_site_label_4
_geom_torsion
_geom_torsion_site_symmetry_1
_geom_torsion_site_symmetry_2
_geom_torsion_site_symmetry_3
_geom_torsion_site_symmetry_4
_geom_torsion_publ_flag
Nd1 O1 C1 O2 25.4(12) . . . . ?
Nd1 O1 C1 C2 -156.5(6) . . . . ?
Nd1 O3 C5 O4 -37.3(19) . . . . ?
Nd1 O3 C5 C6 145.1(14) . . . . ?
Nd1 O5 C9 O6 54(2) . . . . ?
Nd1 O5 C9 C10 -126.6(15) . . . . ?
Nd1 O7 N1 O8 3.1(5) . . . . ?
Nd1 O7 N1 O9 -177.1(5) . . . . ?
Nd1 O8 N1 O7 -3.2(5) . . . . ?
Nd1 O8 N1 O9 177.0(4) . . . . ?
Nd1 O13 C15 O12 -23.7(10) 1_455 . . . ?
Nd1 O13 C15 C16 158.7(5) 1_455 . . . ?
Nd2 O2 C1 O1 -46.4(16) . . . . ?
Nd2 O2 C1 C2 135.5(11) . . . . ?
Nd2 O4 C5 O3 29.4(11) . . . . ?
Nd2 O4 C5 C6 -153.1(6) . . . . ?
Nd2 O6 C9 O5 -16.4(12) 1_655 . . . ?
Nd2 O6 C9 C10 163.8(5) 1_655 . . . ?
Nd2 O12 C15 O13 64.9(14) . . . . ?
Nd2 O12 C15 C16 -117.6(11) . . . . ?
Nd2 O14 N2 O15 -4.0(5) . . . . ?
Nd2 O14 N2 O16 176.1(4) . . . . ?
Nd2 O15 N2 O14 3.8(5) . . . . ?
Nd2 O15 N2 O16 -176.2(4) . . . . ?
Br1 C3 C4 Br2 -0.4(4) . . . . ?
Br1 C3 C4 C2 -179.6(2) . . . 2_676 ?
Br3 C7 C8 Br4 -1.1(4) . . . . ?
Br3 C7 C8 C6 179.7(2) . . . 2_765 ?
Br5 C11 C12 Br6 1.5(6) . . . . ?
Br5 C11 C12 C10 -179.4(4) . . . 2_776 ?
Br7 C17 C18 Br8 0.3(4) . . . . ?
Br7 C17 C18 C16 -179.5(2) . . . 2_665 ?
O1 C1 C2 C3 -67.9(5) . . . . ?
O1 C1 C2 C4 112.2(5) . . . 2_676 ?
O2 C1 C2 C3 110.4(5) . . . . ?
O2 C1 C2 C4 -69.6(5) . . . 2_676 ?
O3 C5 C6 C7 105.3(5) . . . . ?
O3 C5 C6 C8 -74.7(5) . . . 2_765 ?
O4 C5 C6 C7 -72.5(5) . . . . ?
O4 C5 C6 C8 107.5(5) . . . 2_765 ?
O5 C9 C10 C11 108.1(6) . . . . ?
O5 C9 C10 C12 -72.8(7) . . . 2_776 ?
O6 C9 C10 C11 -72.1(7) . . . . ?
O6 C9 C10 C12 107.0(6) . . . 2_776 ?
O12 C15 C16 C17 111.9(5) . . . . ?
O12 C15 C16 C18 -67.9(5) . . . 2_665 ?
O13 C15 C16 C17 -70.3(5) . . . . ?
O13 C15 C16 C18 109.9(5) . . . 2_665 ?
C1 C2 C3 Br1 -0.4(4) . . . . ?
C1 C2 C3 C4 179.8(3) . . . . ?
C2 C3 C4 Br2 179.4(2) . . . . ?
C2 C3 C4 C2 0.2(5) . . . 2_676 ?
C4 C2 C3 Br1 179.6(2) 2_676 . . . ?
C4 C2 C3 C4 -0.2(5) 2_676 . . . ?
C5 C6 C7 Br3 0.3(4) . . . . ?
C5 C6 C7 C8 -179.8(3) . . . . ?
C6 C7 C8 Br4 179.0(2) . . . . ?
C6 C7 C8 C6 -0.2(5) . . . 2_765 ?
C8 C6 C7 Br3 -179.7(2) 2_765 . . . ?
C8 C6 C7 C8 0.2(5) 2_765 . . . ?
C9 C10 C11 Br5 -1.5(6) . . . . ?
C9 C10 C11 C12 -179.5(5) . . . . ?
C10 C11 C12 Br6 179.6(4) . . . . ?
C10 C11 C12 C10 -1.4(8) . . . 2_776 ?
C12 C10 C11 Br5 179.4(4) 2_776 . . . ?
C12 C10 C11 C12 1.3(8) 2_776 . . . ?
C15 C16 C17 Br7 -0.4(4) . . . . ?
C15 C16 C17 C18 180.0(3) . . . . ?
C16 C17 C18 Br8 180.0(2) . . . . ?
C16 C17 C18 C16 0.2(5) . . . 2_665 ?
C18 C16 C17 Br7 179.5(2) 2_665 . . . ?
C18 C16 C17 C18 -0.2(5) 2_665 . . . ?
